data_1008944
loop_
_publ_author_name
'El Horr, N'
'Bagieu, M'
'Guitel, J C'
'Tordjman, I'

_publ_section_title
;
Crystal data and crystal structure of barium-lithium polyphosphate Ba2
Li3 (P O3)7
;
_journal_coden_ASTM ZEKRDZ
_journal_name_full
;
Zeitschrift fuer Kristallographie (149,1979-)
;
_journal_page_first 73
_journal_page_last 82
_journal_paper_doi 10.1524/zkri.1984.169.1-4.73
_journal_volume 169
_journal_year 1984
_chemical_formula_structural 'Ba2 Li3 (P O3)7'
_chemical_formula_sum 'Ba2 Li3 O21 P7'
_chemical_name_systematic
;
Dibarium trilithium heptakis(catena-phosphate)
;
_space_group_IT_number 14
_symmetry_cell_setting monoclinic
_symmetry_Int_Tables_number 14
_symmetry_space_group_name_Hall '-P 2yab'
_symmetry_space_group_name_H-M 'P 1 21/a 1'
_cell_angle_alpha 90
_cell_angle_beta 104.48(2)
_cell_angle_gamma 90
_cell_formula_units_Z 4
_cell_length_a 18.01399(800)
_cell_length_b 8.535(3)
_cell_length_c 11.584(5)
_cell_volume 1724.5
_refine_ls_R_factor_all 0.036
_cod_database_code 1008944

loop_
_symmetry_equiv_pos_as_xyz
x,y,z
1/2-x,1/2+y,-z
-x,-y,-z
1/2+x,1/2-y,z

loop_
_atom_site_label
_atom_site_type_symbol
_atom_site_symmetry_multiplicity
_atom_site_Wyckoff_symbol
_atom_site_fract_x
_atom_site_fract_y
_atom_site_fract_z
_atom_site_occupancy
_atom_site_attached_hydrogens
_atom_site_calc_flag
Ba1 Ba2+ 4 e 0.19763(2) 0.06603(5) 0.03603(4) 1. 0 d
Ba2 Ba2+ 4 e 0.31271(2) 0.05386(6) 0.47231(4) 1. 0 d
P1 P5+ 4 e 0.24685(10) 0.4382(2) 0.2449(2) 1. 0 d
P2 P5+ 4 e 0.36346(10) 0.1604(2) 0.8819(2) 1. 0 d
P3 P5+ 4 e 0.38374(10) 0.3995(2) 0.7060(2) 1. 0 d
P4 P5+ 4 e 0.50673(11) 0.3746(2) 0.1618(2) 1. 0 d
P5 P5+ 4 e 0.99209(9) 0.3658(2) 0.3333(2) 1. 0 d
P6 P5+ 4 e 0.11307(9) 0.3945(2) 0.7848(2) 1. 0 d
P7 P5+ 4 e 0.13803(10) 0.1460(2) 0.6184(2) 1. 0 d
O1 O2- 4 e 0.1793(3) 0.0503(7) 0.7361(5) 1. 0 d
O2 O2- 4 e 0.2492(3) 0.3497(7) 0.3559(5) 1. 0 d
O3 O2- 4 e 0.2408(3) 0.3623(7) 0.1286(5) 1. 0 d
O4 O2- 4 e 0.3227(3) 0.0589(7) 0.7660(4) 1. 0 d
O5 O2- 4 e 0.4329(3) 0.0813(8) 0.9505(6) 1. 0 d
O6 O2- 4 e 0.3934(7) 0.3061(9) 0.8213(6) 1. 0 d
O7 O2- 4 e 0.3056(3) 0.2165(9) 0.9416(6) 1. 0 d
O8 O2- 4 e 0.3880(3) 0.2950(8) 0.6063(5) 1. 0 d
O9 O2- 4 e 0.3198(4) 0.5064(10) 0.6942(10) 1. 0 d
O10 O2- 4 e 0.0397(4) 0.9983(9) 0.2614(6) 1. 0 d
O11 O2- 4 e 0.0703(3) 0.2060(7) 0.1247(5) 1. 0 d
O12 O2- 4 e 0.4643(3) 0.2681(8) 0.2327(6) 1. 0 d
O13 O2- 4 e 0.4461(5) 0.4488(10) 0.0671(6) 1. 0 d
O14 O2- 4 e 0.4669(3) 0.9815(7) 0.2539(5) 1. 0 d
O15 O2- 4 e 0.4448(3) 0.1576(8) 0.4194(5) 1. 0 d
O16 O2- 4 e 0.0768(3) 0.3703(7) 0.3760(5) 1. 0 d
O17 O2- 4 e 0.0997(5) 0.2838(9) 0.6713(6) 1. 0 d
O18 O2- 4 e 0.1115(3) 0.2992(7) 0.8901(5) 1. 0 d
O19 O2- 4 e 0.3228(4) -0.0006(10) 0.2171(7) 1. 0 d
O20 O2- 4 e 0.1957(3) 0.2027(8) 0.5583(6) 1. 0 d
O21 O2- 4 e 0.0711(3) 0.0564(8) 0.5483(6) 1. 0 d
Li1 Li1+ 4 e 0.4613(8) 0.355(2) 0.514(2) 1. 0 d
Li2 Li1+ 4 e 0.1560(16) 0.228(3) 0.365(3) 1. 0 d
Li3 Li1+ 4 e 0.0445(7) 0.365(2) -0.004(1) 1. 0 d

loop_
_atom_type_symbol
_atom_type_oxidation_number
Ba2+ 2.000
P5+ 5.000
O2- -2.000
Li1+ 1.000
